data_7034428
loop_
_publ_author_name
'Bellham, Peter'
'Hill, Michael S.'
'Kociok-K\"ohn, Gabriele'

_publ_section_title
;
 Alkali metal-mediated dehydrocoupling of Me2NH&#x00B7;BH3.
;
_journal_issue 27
_journal_name_full 'Dalton transactions (Cambridge, England : 2003)'
_journal_page_first 12078
_journal_page_last 12081
_journal_paper_doi 10.1039/c5dt00178a
_journal_volume 44
_journal_year 2015
_chemical_formula_moiety 'C20 H58 B4 K2 N4 O3'
_chemical_formula_sum 'C20 H58 B4 K2 N4 O3'
_chemical_formula_weight 524.14
_chemical_name_systematic h13msh17
_chemical_properties_physical 'Air-sensitive, Oxygen-sensitive'
_space_group_crystal_system monoclinic
_space_group_IT_number 14
_space_group_name_Hall '-P 2ybc'
_space_group_name_H-M_alt 'P 1 21/c 1'
_symmetry_space_group_name_Hall '-P 2ybc'
_symmetry_space_group_name_H-M 'P 1 21/c 1'
_atom_sites_solution_hydrogens mixed
_audit_creation_method SHELXL-2013
_audit_update_record
;
2015-01-14 deposited with the CCDC.
2015-03-12 downloaded from the CCDC.
;
_cell_angle_alpha 90
_cell_angle_beta 106.6308(12)
_cell_angle_gamma 90
_cell_formula_units_Z 4
_cell_length_a 12.5404(3)
_cell_length_b 17.0035(4)
_cell_length_c 15.9352(4)
_cell_measurement_reflns_used 66332
_cell_measurement_temperature 150(2)
_cell_measurement_theta_max 26.022
_cell_measurement_theta_min 2.910
_cell_volume 3255.74(14)
_computing_cell_refinement 'HKL Scalepack (Otwinowski & Minor, 1997)'
_computing_data_collection 'Collect (Nonius BV, 1997-2000)'
_computing_data_reduction
;
 DENZO-SCALEPACK Z. Otwinowski and W. Minor, " 
 Processing of X-ray Diffraction Data Collected in Oscillation Mode ", 
 Methods in Enzymology, Volume 276: Macromolecular Crystallography, 
 part A, p.307-326, 1997,C.W. Carter, Jr. & R. M. Sweet, Eds., Academic Press.
;
_computing_molecular_graphics 'ORTEP3 for Windows - Farrugia, L. J. J. Appl. Crystallogr. 1997, 30, 565'
_computing_publication_material
;
 'WinGX publication routines, Farrugia, 
 L. J., J. Appl. Crystallogr., 1999, 32, 837-838
;
_computing_structure_refinement
;
 SHELXL-2013 (Sheldrick, 2013)
 Sheldrick GM (2008) Acta Crystallogr A64:112--122 and 
 C. B. H\"ubschle, G. M. Sheldrick and B. Dittrich
 ShelXle: a Qt graphical user interface for SHELXL
 J. Appl. Cryst., 44, (2011) 1281-1284.
;
_computing_structure_solution
; 
 SIR97- Altomare A., Burla M.C., Camalli M., Cascarano G.L., Giacovazzo C. , 
 Guagliardi A., Moliterni A.G.G., Polidori G.,Spagna R. 
 (1999) J. Appl. Cryst. 32, 115-119
;
_diffrn_ambient_temperature 150(2)
_diffrn_measured_fraction_theta_full 0.993
_diffrn_measured_fraction_theta_max 0.992
_diffrn_measurement_device_type 'Nonius Kappa CCD'
_diffrn_measurement_method '337 1.7 degree images with \f and \w scans'
_diffrn_radiation_monochromator graphite
_diffrn_radiation_source 'fine-focus sealed tube'
_diffrn_radiation_type MoK\a
_diffrn_radiation_wavelength 0.71073
_diffrn_reflns_av_R_equivalents 0.0977
_diffrn_reflns_av_unetI/netI 0.0429
_diffrn_reflns_Laue_measured_fraction_full 0.993
_diffrn_reflns_Laue_measured_fraction_max 0.992
_diffrn_reflns_limit_h_max 15
_diffrn_reflns_limit_h_min -15
_diffrn_reflns_limit_k_max 20
_diffrn_reflns_limit_k_min -20
_diffrn_reflns_limit_l_max 19
_diffrn_reflns_limit_l_min -19
_diffrn_reflns_number 61939
_diffrn_reflns_point_group_measured_fraction_full 0.993
_diffrn_reflns_point_group_measured_fraction_max 0.992
_diffrn_reflns_theta_full 25.242
_diffrn_reflns_theta_max 26.051
_diffrn_reflns_theta_min 3.626
_exptl_absorpt_coefficient_mu 0.316
_exptl_absorpt_correction_T_max 0.903
_exptl_absorpt_correction_T_min 0.660
_exptl_absorpt_correction_type multi-scan
_exptl_absorpt_process_details
;
multi-scan from symmetry-related measurements 
 Sortav (Blessing 1995)
;
_exptl_crystal_colour colourless
_exptl_crystal_density_diffrn 1.069
_exptl_crystal_description needle
_exptl_crystal_F_000 1152
_exptl_crystal_size_max 0.500
_exptl_crystal_size_mid 0.250
_exptl_crystal_size_min 0.250
_refine_diff_density_max 0.215
_refine_diff_density_min -0.270
_refine_diff_density_rms 0.043
_refine_ls_extinction_method none
_refine_ls_goodness_of_fit_ref 1.039
_refine_ls_hydrogen_treatment mixed
_refine_ls_matrix_type full
_refine_ls_number_parameters 346
_refine_ls_number_reflns 6385
_refine_ls_number_restraints 0
_refine_ls_restrained_S_all 1.039
_refine_ls_R_factor_all 0.0699
_refine_ls_R_factor_gt 0.0424
_refine_ls_shift/su_max 0.001
_refine_ls_shift/su_mean 0.000
_refine_ls_structure_factor_coef Fsqd
_refine_ls_weighting_details 'w=1/[\s^2^(Fo^2^)+(0.0477P)^2^+1.1465P] where P=(Fo^2^+2Fc^2^)/3'
_refine_ls_weighting_scheme calc
_refine_ls_wR_factor_gt 0.0962
_refine_ls_wR_factor_ref 0.1096
_reflns_Friedel_coverage 0.000
_reflns_number_gt 4665
_reflns_number_total 6385
_reflns_threshold_expression 'I > 2\s(I)'
_cod_data_source_file c5dt00178a2.cif
_cod_data_source_block h13msh17
_cod_depositor_comments 'Adding full bibliography for 7034428.cif.'
_cod_database_code 7034428
_shelx_space_group_comment
;
The symmetry employed for this shelxl refinement is uniquely defined
by the following loop, which should always be used as a source of
symmetry information in preference to the above space-group names.
They are only intended as comments.
;
_shelx_estimated_absorpt_t_min 0.858
_shelx_estimated_absorpt_t_max 0.925
_shelxl_version_number 2013-4

loop_
_space_group_symop_operation_xyz
'x, y, z'
'-x, y+1/2, -z+1/2'
'-x, -y, -z'
'x, -y-1/2, z-1/2'

loop_
_atom_site_label
_atom_site_type_symbol
_atom_site_fract_x
_atom_site_fract_y
_atom_site_fract_z
_atom_site_U_iso_or_equiv
_atom_site_adp_type
_atom_site_occupancy
_atom_site_site_symmetry_order
_atom_site_calc_flag
_atom_site_refinement_flags_posn
_atom_site_refinement_flags_adp
K1 K 0.80967(3) 0.27195(2) 0.66205(3) 0.03335(12) Uani 1 1 d . .
K2 K 0.66486(4) 0.19647(3) 0.39680(3) 0.03816(13) Uani 1 1 d . .
B1 B 0.93020(18) 0.21907(13) 0.52266(14) 0.0298(5) Uani 1 1 d . .
H1D H 0.8783(16) 0.2744(11) 0.4911(13) 0.035(5) Uiso 1 1 d . .
H1E H 0.8736(16) 0.1695(11) 0.5291(12) 0.033(5) Uiso 1 1 d . .
B2 B 0.8974(2) 0.16666(15) 0.35940(15) 0.0369(5) Uani 1 1 d . .
H2D H 0.8463(18) 0.2227(13) 0.3348(14) 0.044(6) Uiso 1 1 d . .
H2E H 0.8430(16) 0.1153(12) 0.3714(13) 0.038(5) Uiso 1 1 d . .
H2F H 0.9429(18) 0.1477(12) 0.3113(14) 0.046(6) Uiso 1 1 d . .
B3 B 0.5475(2) 0.27766(15) 0.52526(15) 0.0378(5) Uani 1 1 d . .
H3D H 0.5662(17) 0.2142(13) 0.5485(14) 0.043(6) Uiso 1 1 d . .
H3E H 0.6310(17) 0.3107(12) 0.5312(13) 0.038(5) Uiso 1 1 d . .
B4 B 0.5703(2) 0.31859(18) 0.69222(16) 0.0460(6) Uani 1 1 d . .
H4D H 0.594(2) 0.2537(15) 0.7085(15) 0.057(7) Uiso 1 1 d . .
H4E H 0.6468(19) 0.3557(13) 0.6933(15) 0.052(6) Uiso 1 1 d . .
H4F H 0.5196(19) 0.3426(13) 0.7342(15) 0.053(6) Uiso 1 1 d . .
N1 N 1.00688(13) 0.24115(10) 0.61001(10) 0.0366(4) Uani 1 1 d . .
N2 N 0.98776(12) 0.18657(9) 0.44936(10) 0.0312(4) Uani 1 1 d . .
N3 N 0.47949(14) 0.27588(10) 0.43038(11) 0.0401(4) Uani 1 1 d . .
N4 N 0.49028(13) 0.31971(10) 0.59456(11) 0.0386(4) Uani 1 1 d . .
O1 O 0.81850(15) 0.11777(9) 0.72136(10) 0.0532(4) Uani 1 1 d . .
O2 O 0.82797(15) 0.42609(8) 0.61690(10) 0.0529(4) Uani 1 1 d . .
O3 O 0.61531(13) 0.04629(9) 0.43399(10) 0.0490(4) Uani 1 1 d . .
C1 C 1.06226(19) 0.31666(14) 0.62739(15) 0.0491(6) Uani 1 1 d . .
H1A H 1.1399 0.3109 0.6272 0.074 Uiso 1 1 calc R U
H1B H 1.0598 0.3359 0.6848 0.074 Uiso 1 1 calc R U
H1C H 1.0245 0.3543 0.5820 0.074 Uiso 1 1 calc R U
C2 C 1.0581(2) 0.18453(15) 0.67663(14) 0.0506(6) Uani 1 1 d . .
H2A H 1.1365 0.1780 0.6789 0.076 Uiso 1 1 calc R U
H2B H 1.0196 0.1339 0.6627 0.076 Uiso 1 1 calc R U
H2C H 1.0529 0.2031 0.7336 0.076 Uiso 1 1 calc R U
C3 C 1.06377(19) 0.24729(16) 0.43279(15) 0.0519(6) Uani 1 1 d . .
H3A H 1.0983 0.2280 0.3888 0.078 Uiso 1 1 calc R U
H3B H 1.1218 0.2587 0.4873 0.078 Uiso 1 1 calc R U
H3C H 1.0216 0.2953 0.4113 0.078 Uiso 1 1 calc R U
C4 C 1.0531(2) 0.11528(15) 0.48149(15) 0.0565(7) Uani 1 1 d . .
H4A H 1.0828 0.0943 0.4355 0.085 Uiso 1 1 calc R U
H4B H 1.0052 0.0758 0.4972 0.085 Uiso 1 1 calc R U
H4C H 1.1147 0.1283 0.5332 0.085 Uiso 1 1 calc R U
C5 C 0.4742(2) 0.34229(16) 0.37235(15) 0.0591(7) Uani 1 1 d . .
H5A H 0.4057 0.3720 0.3673 0.089 Uiso 1 1 calc R U
H5B H 0.4746 0.3233 0.3144 0.089 Uiso 1 1 calc R U
H5C H 0.5387 0.3765 0.3961 0.089 Uiso 1 1 calc R U
C6 C 0.3889(2) 0.22176(17) 0.39640(17) 0.0614(7) Uani 1 1 d . .
H6A H 0.3182 0.2480 0.3931 0.092 Uiso 1 1 calc R U
H6B H 0.3979 0.1760 0.4352 0.092 Uiso 1 1 calc R U
H6C H 0.3889 0.2045 0.3377 0.092 Uiso 1 1 calc R U
C7 C 0.3862(2) 0.27873(19) 0.59297(17) 0.0639(7) Uani 1 1 d . .
H7A H 0.3526 0.3038 0.6347 0.096 Uiso 1 1 calc R U
H7B H 0.4023 0.2235 0.6092 0.096 Uiso 1 1 calc R U
H7C H 0.3343 0.2817 0.5339 0.096 Uiso 1 1 calc R U
C8 C 0.4633(2) 0.40250(15) 0.56847(16) 0.0585(7) Uani 1 1 d . .
H8A H 0.4296 0.4277 0.6101 0.088 Uiso 1 1 calc R U
H8B H 0.4108 0.4042 0.5096 0.088 Uiso 1 1 calc R U
H8C H 0.5316 0.4305 0.5684 0.088 Uiso 1 1 calc R U
C11 C 0.7860(2) 0.09338(14) 0.79557(16) 0.0532(6) Uani 1 1 d . .
H11A H 0.7095 0.1115 0.7907 0.064 Uiso 1 1 calc R U
H11B H 0.8369 0.1157 0.8497 0.064 Uiso 1 1 calc R U
C12 C 0.7912(2) 0.00471(14) 0.79808(16) 0.0586(7) Uani 1 1 d . .
H12A H 0.7204 -0.0177 0.8032 0.070 Uiso 1 1 calc R U
H12B H 0.8528 -0.0136 0.8483 0.070 Uiso 1 1 calc R U
C13 C 0.8110(2) -0.01909(14) 0.71214(16) 0.0563(6) Uani 1 1 d . .
H13A H 0.8882 -0.0379 0.7213 0.068 Uiso 1 1 calc R U
H13B H 0.7587 -0.0610 0.6830 0.068 Uiso 1 1 calc R U
C14 C 0.7904(2) 0.05529(14) 0.65929(15) 0.0548(6) Uani 1 1 d . .
H14A H 0.8375 0.0571 0.6190 0.066 Uiso 1 1 calc R U
H14B H 0.7113 0.0589 0.6244 0.066 Uiso 1 1 calc R U
C15 C 0.8152(2) 0.49081(13) 0.66982(16) 0.0562(6) Uani 1 1 d . .
H15A H 0.8571 0.4815 0.7318 0.067 Uiso 1 1 calc R U
H15B H 0.7358 0.4986 0.6660 0.067 Uiso 1 1 calc R U
C16 C 0.8604(2) 0.56167(13) 0.63488(15) 0.0518(6) Uani 1 1 d . .
H16A H 0.9368 0.5741 0.6713 0.062 Uiso 1 1 calc R U
H16B H 0.8123 0.6081 0.6333 0.062 Uiso 1 1 calc R U
C17 C 0.8602(2) 0.53743(13) 0.54240(15) 0.0495(6) Uani 1 1 d . .
H17A H 0.8160 0.5747 0.4983 0.059 Uiso 1 1 calc R U
H17B H 0.9369 0.5351 0.5372 0.059 Uiso 1 1 calc R U
C18 C 0.8075(2) 0.45731(13) 0.53109(14) 0.0503(6) Uani 1 1 d . .
H18A H 0.7265 0.4613 0.5022 0.060 Uiso 1 1 calc R U
H18B H 0.8412 0.4234 0.4950 0.060 Uiso 1 1 calc R U
C19 C 0.69533(19) -0.01355(14) 0.43599(16) 0.0502(6) Uani 1 1 d . .
H19A H 0.6939 -0.0539 0.4804 0.060 Uiso 1 1 calc R U
H19B H 0.7712 0.0090 0.4497 0.060 Uiso 1 1 calc R U
C20 C 0.6613(2) -0.04808(16) 0.34595(18) 0.0629(7) Uani 1 1 d . .
H20A H 0.6852 -0.1036 0.3468 0.075 Uiso 1 1 calc R U
H20B H 0.6933 -0.0179 0.3058 0.075 Uiso 1 1 calc R U
C21 C 0.5352(2) -0.04159(17) 0.31881(19) 0.0692(8) Uani 1 1 d . .
H21A H 0.5069 -0.0213 0.2583 0.083 Uiso 1 1 calc R U
H21B H 0.5006 -0.0934 0.3223 0.083 Uiso 1 1 calc R U
C22 C 0.5112(2) 0.01489(16) 0.38299(18) 0.0597(7) Uani 1 1 d . .
H22A H 0.4622 0.0577 0.3518 0.072 Uiso 1 1 calc R U
H22B H 0.4733 -0.0125 0.4213 0.072 Uiso 1 1 calc R U

loop_
_atom_site_aniso_label
_atom_site_aniso_U_11
_atom_site_aniso_U_22
_atom_site_aniso_U_33
_atom_site_aniso_U_23
_atom_site_aniso_U_13
_atom_site_aniso_U_12
K1 0.0384(2) 0.0358(2) 0.0277(2) 0.00255(17) 0.01242(18) 0.00367(18)
K2 0.0351(2) 0.0464(3) 0.0345(2) -0.0043(2) 0.01245(19) -0.00008(19)
B1 0.0317(11) 0.0332(11) 0.0268(11) 0.0000(9) 0.0121(9) 0.0009(9)
B2 0.0386(13) 0.0457(14) 0.0278(12) -0.0033(10) 0.0117(10) 0.0017(11)
B3 0.0361(12) 0.0470(14) 0.0328(12) 0.0031(10) 0.0140(10) 0.0088(10)
B4 0.0424(14) 0.0659(18) 0.0311(13) -0.0003(12) 0.0128(11) 0.0109(13)
N1 0.0368(9) 0.0448(10) 0.0287(9) -0.0027(7) 0.0105(7) -0.0010(7)
N2 0.0313(8) 0.0362(9) 0.0271(8) 0.0011(7) 0.0100(7) 0.0038(7)
N3 0.0383(9) 0.0499(11) 0.0323(9) 0.0007(8) 0.0104(8) 0.0051(8)
N4 0.0319(9) 0.0532(11) 0.0323(9) 0.0024(8) 0.0116(7) 0.0084(8)
O1 0.0782(12) 0.0410(8) 0.0445(9) 0.0055(7) 0.0242(8) -0.0074(8)
O2 0.0891(12) 0.0327(8) 0.0434(9) 0.0062(7) 0.0293(9) 0.0076(8)
O3 0.0468(9) 0.0467(9) 0.0529(9) -0.0085(7) 0.0135(7) -0.0014(7)
C1 0.0456(13) 0.0560(14) 0.0472(13) -0.0174(11) 0.0154(11) -0.0102(10)
C2 0.0507(14) 0.0704(16) 0.0288(11) 0.0029(11) 0.0081(10) 0.0092(12)
C3 0.0427(12) 0.0768(17) 0.0425(13) -0.0083(12) 0.0224(11) -0.0195(11)
C4 0.0641(16) 0.0628(15) 0.0410(13) -0.0001(11) 0.0125(12) 0.0317(13)
C5 0.0727(17) 0.0698(17) 0.0357(13) 0.0097(12) 0.0168(12) 0.0203(14)
C6 0.0527(15) 0.0788(18) 0.0525(15) -0.0216(13) 0.0148(12) -0.0050(13)
C7 0.0392(13) 0.105(2) 0.0523(15) -0.0093(14) 0.0210(12) -0.0077(13)
C8 0.0706(17) 0.0607(15) 0.0423(13) 0.0008(11) 0.0132(12) 0.0281(13)
C11 0.0702(16) 0.0499(14) 0.0448(13) 0.0046(11) 0.0249(12) -0.0062(12)
C12 0.0841(18) 0.0489(14) 0.0476(14) 0.0101(11) 0.0267(13) -0.0009(13)
C13 0.0756(17) 0.0439(13) 0.0514(14) 0.0015(11) 0.0212(13) -0.0053(12)
C14 0.0697(16) 0.0551(15) 0.0388(13) 0.0020(11) 0.0141(12) -0.0166(12)
C15 0.0889(19) 0.0422(13) 0.0472(14) 0.0003(11) 0.0352(14) 0.0068(12)
C16 0.0664(16) 0.0441(13) 0.0478(13) -0.0047(10) 0.0211(12) -0.0022(11)
C17 0.0603(15) 0.0467(13) 0.0458(13) 0.0015(10) 0.0222(11) -0.0025(11)
C18 0.0748(17) 0.0374(12) 0.0381(12) 0.0022(10) 0.0152(12) 0.0046(11)
C19 0.0466(13) 0.0468(13) 0.0568(15) 0.0045(11) 0.0142(11) 0.0018(10)
C20 0.0679(17) 0.0652(16) 0.0645(17) -0.0135(13) 0.0332(14) -0.0007(13)
C21 0.0655(17) 0.0695(18) 0.0624(17) -0.0155(14) 0.0018(14) 0.0076(14)
C22 0.0451(14) 0.0674(16) 0.0667(17) -0.0103(13) 0.0160(12) -0.0041(12)

loop_
_atom_type_symbol
_atom_type_description
_atom_type_scat_dispersion_real
_atom_type_scat_dispersion_imag
_atom_type_scat_source
C C 0.0033 0.0016 'International Tables Vol C Tables 4.2.6.8 and 6.1.1.4'
H H 0.0000 0.0000 'International Tables Vol C Tables 4.2.6.8 and 6.1.1.4'
N N 0.0061 0.0033 'International Tables Vol C Tables 4.2.6.8 and 6.1.1.4'
O O 0.0106 0.0060 'International Tables Vol C Tables 4.2.6.8 and 6.1.1.4'
K K 0.2009 0.2494 'International Tables Vol C Tables 4.2.6.8 and 6.1.1.4'
B B 0.0013 0.0007 'International Tables Vol C Tables 4.2.6.8 and 6.1.1.4'

loop_
_geom_angle_atom_site_label_1
_geom_angle_atom_site_label_2
_geom_angle_atom_site_label_3
_geom_angle
_geom_angle_site_symmetry_1
_geom_angle_site_symmetry_3
O2 K1 O1 172.76(5) . .
O2 K1 N1 87.42(5) . .
O1 K1 N1 88.42(5) . .
O2 K1 B1 89.70(5) . .
O1 K1 B1 89.43(5) . .
N1 K1 B1 28.25(5) . .
O2 K1 B2 85.12(6) . 4_566
O1 K1 B2 90.26(6) . 4_566
N1 K1 B2 105.14(5) . 4_566
B1 K1 B2 133.37(6) . 4_566
O2 K1 B4 87.48(6) . .
O1 K1 B4 97.34(6) . .
N1 K1 B4 171.43(6) . .
B1 K1 B4 144.85(6) . .
B2 K1 B4 81.27(6) 4_566 .
O2 K1 B3 86.70(6) . .
O1 K1 B3 100.54(6) . .
N1 K1 B3 125.23(5) . .
B1 K1 B3 97.32(6) . .
B2 K1 B3 128.44(6) 4_566 .
B4 K1 B3 47.54(6) . .
O2 K1 K2 94.07(3) . .
O1 K1 K2 90.99(3) . .
N1 K1 K2 79.50(3) . .
B1 K1 K2 51.25(4) . .
B2 K1 K2 175.23(5) 4_566 .
B4 K1 K2 94.01(5) . .
B3 K1 K2 46.79(4) . .
O2 K1 K2 100.51(3) . 4_566
O1 K1 K2 79.71(3) . 4_566
N1 K1 K2 145.38(4) . 4_566
B1 K1 K2 168.28(4) . 4_566
B2 K1 K2 43.26(4) 4_566 4_566
B4 K1 K2 42.68(4) . 4_566
B3 K1 K2 89.07(4) . 4_566
K2 K1 K2 132.585(14) . 4_566
O2 K1 H1D 71.9(4) . .
O1 K1 H1D 108.6(4) . .
N1 K1 H1D 42.8(4) . .
B1 K1 H1D 21.6(4) . .
B2 K1 H1D 139.5(4) 4_566 .
B4 K1 H1D 128.8(4) . .
B3 K1 H1D 84.0(4) . .
K2 K1 H1D 44.0(4) . .
K2 K1 H1D 170.0(4) 4_566 .
O2 K1 H1E 107.9(4) . .
O1 K1 H1E 72.6(4) . .
N1 K1 H1E 43.1(4) . .
B1 K1 H1E 20.9(4) . .
B2 K1 H1E 142.4(4) 4_566 .
B4 K1 H1E 133.0(4) . .
B3 K1 H1E 88.2(4) . .
K2 K1 H1E 42.2(4) . .
K2 K1 H1E 151.2(4) 4_566 .
H1D K1 H1E 36.1(5) . .
O2 K1 H3E 71.0(4) . .
O1 K1 H3E 116.2(4) . .
N1 K1 H3E 114.8(4) . .
B1 K1 H3E 89.1(4) . .
B2 K1 H3E 131.6(4) 4_566 .
B4 K1 H3E 56.9(4) . .
B3 K1 H3E 17.6(4) . .
K2 K1 H3E 44.0(4) . .
K2 K1 H3E 99.6(4) 4_566 .
H1D K1 H3E 72.0(6) . .
H1E K1 H3E 85.8(5) . .
O2 K1 H4D 108.1(5) . .
O1 K1 H4D 76.8(5) . .
N1 K1 H4D 163.4(5) . .
B1 K1 H4D 141.9(5) . .
B2 K1 H4D 82.7(4) 4_566 .
B4 K1 H4D 20.6(5) . .
B3 K1 H4D 52.2(4) . .
K2 K1 H4D 93.1(4) . .
K2 K1 H4D 39.5(4) 4_566 .
H1D K1 H4D 135.6(6) . .
H1E K1 H4D 123.3(6) . .
H3E K1 H4D 66.8(6) . .
O2 K1 H4E 70.3(5) . .
O1 K1 H4E 113.6(5) . .
N1 K1 H4E 157.7(5) . .
B1 K1 H4E 146.7(5) . .
B2 K1 H4E 72.9(5) 4_566 .
B4 K1 H4E 18.8(5) . .
B3 K1 H4E 56.5(5) . .
K2 K1 H4E 102.4(5) . .
K2 K1 H4E 44.4(5) 4_566 .
H1D K1 H4E 125.7(6) . .
H1E K1 H4E 144.5(6) . .
H3E K1 H4E 59.6(6) . .
H4D K1 H4E 38.4(7) . .
O3 K2 N3 98.79(5) . .
O3 K2 B4 96.15(6) . 4_565
N3 K2 B4 98.43(6) . 4_565
O3 K2 B3 95.22(6) . .
N3 K2 B3 28.47(5) . .
B4 K2 B3 126.87(7) 4_565 .
O3 K2 B2 99.75(6) . .
N3 K2 B2 161.05(6) . .
B4 K2 B2 83.49(7) 4_565 .
B3 K2 B2 144.40(6) . .
O3 K2 B1 102.94(5) . .
N3 K2 B1 123.28(5) . .
B4 K2 B1 129.76(6) 4_565 .
B3 K2 B1 97.34(6) . .
B2 K2 B1 47.88(5) . .
O3 K2 K1 97.14(4) . .
N3 K2 K1 79.20(4) . .
B4 K2 K1 166.71(5) 4_565 .
B3 K2 K1 51.36(4) . .
B2 K2 K1 94.59(4) . .
B1 K2 K1 46.71(4) . .
O3 K2 K1 116.70(3) . 4_565
N3 K2 K1 128.46(4) . 4_565
B4 K2 K1 44.84(5) 4_565 4_565
B3 K2 K1 146.63(5) . 4_565
B2 K2 K1 43.51(4) . 4_565
B1 K2 K1 85.36(4) . 4_565
K1 K2 K1 127.398(13) . 4_565
O3 K2 H1D 122.2(4) . .
N3 K2 H1D 110.8(4) . .
B4 K2 H1D 125.2(4) 4_565 .
B3 K2 H1D 89.8(4) . .
B2 K2 H1D 54.9(4) . .
B1 K2 H1D 20.0(4) . .
K1 K2 H1D 45.9(4) . .
K1 K2 H1D 81.5(4) 4_565 .
O3 K2 H1E 84.7(4) . .
N3 K2 H1E 123.5(4) . .
B4 K2 H1E 137.5(4) 4_565 .
B3 K2 H1E 95.1(4) . .
B2 K2 H1E 54.8(4) . .
B1 K2 H1E 18.7(4) . .
K1 K2 H1E 44.7(4) . .
K1 K2 H1E 97.2(4) 4_565 .
H1D K2 H1E 37.6(5) . .
O3 K2 H2D 119.3(4) . .
N3 K2 H2D 141.7(5) . .
B4 K2 H2D 75.4(4) 4_565 .
B3 K2 H2D 138.1(4) . .
B2 K2 H2D 20.9(4) . .
B1 K2 H2D 54.7(4) . .
K1 K2 H2D 98.3(4) . .
K1 K2 H2D 30.7(4) 4_565 .
H1D K2 H2D 52.8(6) . .
H1E K2 H2D 67.7(6) . .
O3 K2 H2E 78.9(4) . .
N3 K2 H2E 177.1(4) . .
B4 K2 H2E 83.6(4) 4_565 .
B3 K2 H2E 149.6(4) . .
B2 K2 H2E 21.0(4) . .
B1 K2 H2E 56.1(4) . .
K1 K2 H2E 99.3(4) . .
K1 K2 H2E 54.4(4) 4_565 .
H1D K2 H2E 69.3(6) . .
H1E K2 H2E 54.8(6) . .
H2D K2 H2E 40.8(6) . .
O3 K2 H3D 75.5(4) . .
N3 K2 H3D 42.8(4) . .
B4 K2 H3D 135.8(4) 4_565 .
B3 K2 H3D 21.1(4) . .
B2 K2 H3D 140.5(4) . .
B1 K2 H3D 94.2(4) . .
K1 K2 H3D 48.6(4) . .
K1 K2 H3D 167.6(4) 4_565 .
H1D K2 H3D 93.8(5) . .
H1E K2 H3D 85.7(5) . .
H2D K2 H3D 146.6(6) . .
H2E K2 H3D 134.5(6) . .
O3 K2 H3E 111.2(4) . .
N3 K2 H3E 43.7(4) . .
B4 K2 H3E 134.6(4) 4_565 .
B3 K2 H3E 21.6(4) . .
B2 K2 H3E 124.0(4) . .
B1 K2 H3E 79.6(4) . .
K1 K2 H3E 38.0(4) . .
K1 K2 H3E 131.9(4) 4_565 .
H1D K2 H3E 69.1(5) . .
H1E K2 H3E 82.3(5) . .
H2D K2 H3E 116.6(6) . .
H2E K2 H3E 135.6(6) . .
H3D K2 H3E 36.4(5) . .
N1 B1 N2 116.87(16) . .
N1 B1 K1 65.36(9) . .
N2 B1 K1 176.33(13) . .
N1 B1 K2 147.39(12) . .
N2 B1 K2 95.66(10) . .
K1 B1 K2 82.04(5) . .
N1 B1 H1D 109.2(10) . .
N2 B1 H1D 105.6(9) . .
K1 B1 H1D 75.8(9) . .
K2 B1 H1D 60.3(9) . .
N1 B1 H1E 110.9(10) . .
N2 B1 H1E 103.3(10) . .
K1 B1 H1E 73.0(10) . .
K2 B1 H1E 55.2(10) . .
H1D B1 H1E 110.7(14) . .
N2 B2 K2 104.61(11) . .
N2 B2 K1 140.75(14) . 4_565
K2 B2 K1 93.23(6) . 4_565
N2 B2 H2D 108.3(11) . .
K2 B2 H2D 58.8(10) . .
K1 B2 H2D 52.7(10) 4_565 .
N2 B2 H2E 108.3(10) . .
K2 B2 H2E 58.2(10) . .
K1 B2 H2E 110.9(10) 4_565 .
H2D B2 H2E 112.5(14) . .
N2 B2 H2F 107.8(11) . .
K2 B2 H2F 147.6(11) . .
K1 B2 H2F 61.5(11) 4_565 .
H2D B2 H2F 110.3(15) . .
H2E B2 H2F 109.5(15) . .
N3 B3 N4 116.85(17) . .
N3 B3 K2 64.96(10) . .
N4 B3 K2 178.17(14) . .
N3 B3 K1 144.18(13) . .
N4 B3 K1 96.33(12) . .
K2 B3 K1 81.85(5) . .
N3 B3 H3D 108.1(11) . .
N4 B3 H3D 106.3(10) . .
K2 B3 H3D 73.0(10) . .
K1 B3 H3D 72.1(11) . .
N3 B3 H3E 109.1(10) . .
N4 B3 H3E 106.9(10) . .
K2 B3 H3E 71.9(10) . .
K1 B3 H3E 43.9(10) . .
H3D B3 H3E 109.4(14) . .
N4 B4 K2 163.62(15) . 4_566
N4 B4 K1 101.98(12) . .
K2 B4 K1 92.47(7) 4_566 .
N4 B4 H4D 106.3(12) . .
K2 B4 H4D 72.1(12) 4_566 .
K1 B4 H4D 67.4(12) . .
N4 B4 H4E 107.4(11) . .
K2 B4 H4E 87.9(11) 4_566 .
K1 B4 H4E 48.4(11) . .
H4D B4 H4E 111.6(16) . .
N4 B4 H4F 105.8(12) . .
K2 B4 H4F 61.5(12) 4_566 .
K1 B4 H4F 151.1(12) . .
H4D B4 H4F 111.4(16) . .
H4E B4 H4F 113.9(16) . .
C2 N1 C1 111.31(18) . .
C2 N1 B1 123.38(17) . .
C1 N1 B1 123.08(17) . .
C2 N1 K1 98.51(12) . .
C1 N1 K1 100.87(12) . .
B1 N1 K1 86.39(10) . .
C4 N2 C3 108.32(18) . .
C4 N2 B2 108.72(17) . .
C3 N2 B2 108.49(16) . .
C4 N2 B1 110.22(15) . .
C3 N2 B1 109.29(15) . .
B2 N2 B1 111.73(14) . .
C6 N3 C5 111.7(2) . .
C6 N3 B3 123.23(19) . .
C5 N3 B3 122.23(19) . .
C6 N3 K2 102.90(13) . .
C5 N3 K2 98.02(13) . .
B3 N3 K2 86.58(11) . .
C7 N4 C8 108.34(19) . .
C7 N4 B4 108.58(18) . .
C8 N4 B4 108.40(18) . .
C7 N4 B3 109.76(18) . .
C8 N4 B3 109.51(16) . .
B4 N4 B3 112.16(15) . .
C11 O1 C14 106.71(17) . .
C11 O1 K1 124.50(13) . .
C14 O1 K1 119.30(12) . .
C18 O2 C15 105.16(16) . .
C18 O2 K1 127.14(12) . .
C15 O2 K1 123.45(12) . .
C19 O3 C22 105.64(17) . .
C19 O3 K2 118.06(13) . .
C22 O3 K2 116.94(15) . .
N1 C1 H1A 109.5 . .
N1 C1 H1B 109.5 . .
H1A C1 H1B 109.5 . .
N1 C1 H1C 109.5 . .
H1A C1 H1C 109.5 . .
H1B C1 H1C 109.5 . .
N1 C2 H2A 109.5 . .
N1 C2 H2B 109.5 . .
H2A C2 H2B 109.5 . .
N1 C2 H2C 109.5 . .
H2A C2 H2C 109.5 . .
H2B C2 H2C 109.5 . .
N2 C3 H3A 109.5 . .
N2 C3 H3B 109.5 . .
H3A C3 H3B 109.5 . .
N2 C3 H3C 109.5 . .
H3A C3 H3C 109.5 . .
H3B C3 H3C 109.5 . .
N2 C4 H4A 109.5 . .
N2 C4 H4B 109.5 . .
H4A C4 H4B 109.5 . .
N2 C4 H4C 109.5 . .
H4A C4 H4C 109.5 . .
H4B C4 H4C 109.5 . .
N3 C5 H5A 109.5 . .
N3 C5 H5B 109.5 . .
H5A C5 H5B 109.5 . .
N3 C5 H5C 109.5 . .
H5A C5 H5C 109.5 . .
H5B C5 H5C 109.5 . .
N3 C6 H6A 109.5 . .
N3 C6 H6B 109.5 . .
H6A C6 H6B 109.5 . .
N3 C6 H6C 109.5 . .
H6A C6 H6C 109.5 . .
H6B C6 H6C 109.5 . .
N4 C7 H7A 109.5 . .
N4 C7 H7B 109.5 . .
H7A C7 H7B 109.5 . .
N4 C7 H7C 109.5 . .
H7A C7 H7C 109.5 . .
H7B C7 H7C 109.5 . .
N4 C8 H8A 109.5 . .
N4 C8 H8B 109.5 . .
H8A C8 H8B 109.5 . .
N4 C8 H8C 109.5 . .
H8A C8 H8C 109.5 . .
H8B C8 H8C 109.5 . .
O1 C11 C12 107.08(19) . .
O1 C11 H11A 110.3 . .
C12 C11 H11A 110.3 . .
O1 C11 H11B 110.3 . .
C12 C11 H11B 110.3 . .
H11A C11 H11B 108.6 . .
C11 C12 C13 105.07(18) . .
C11 C12 H12A 110.7 . .
C13 C12 H12A 110.7 . .
C11 C12 H12B 110.7 . .
C13 C12 H12B 110.7 . .
H12A C12 H12B 108.8 . .
C14 C13 C12 103.6(2) . .
C14 C13 H13A 111.0 . .
C12 C13 H13A 111.0 . .
C14 C13 H13B 111.0 . .
C12 C13 H13B 111.0 . .
H13A C13 H13B 109.0 . .
O1 C14 C13 105.67(18) . .
O1 C14 H14A 110.6 . .
C13 C14 H14A 110.6 . .
O1 C14 H14B 110.6 . .
C13 C14 H14B 110.6 . .
H14A C14 H14B 108.7 . .
O2 C15 C16 106.38(18) . .
O2 C15 H15A 110.5 . .
C16 C15 H15A 110.5 . .
O2 C15 H15B 110.5 . .
C16 C15 H15B 110.5 . .
H15A C15 H15B 108.6 . .
C15 C16 C17 104.11(18) . .
C15 C16 H16A 110.9 . .
C17 C16 H16A 110.9 . .
C15 C16 H16B 110.9 . .
C17 C16 H16B 110.9 . .
H16A C16 H16B 109.0 . .
C18 C17 C16 103.86(18) . .
C18 C17 H17A 111.0 . .
C16 C17 H17A 111.0 . .
C18 C17 H17B 111.0 . .
C16 C17 H17B 111.0 . .
H17A C17 H17B 109.0 . .
O2 C18 C17 105.75(18) . .
O2 C18 H18A 110.6 . .
C17 C18 H18A 110.6 . .
O2 C18 H18B 110.6 . .
C17 C18 H18B 110.6 . .
H18A C18 H18B 108.7 . .
O3 C19 C20 104.70(19) . .
O3 C19 H19A 110.8 . .
C20 C19 H19A 110.8 . .
O3 C19 H19B 110.8 . .
C20 C19 H19B 110.8 . .
H19A C19 H19B 108.9 . .
C19 C20 C21 103.4(2) . .
C19 C20 H20A 111.1 . .
C21 C20 H20A 111.1 . .
C19 C20 H20B 111.1 . .
C21 C20 H20B 111.1 . .
H20A C20 H20B 109.0 . .
C22 C21 C20 104.4(2) . .
C22 C21 H21A 110.9 . .
C20 C21 H21A 110.9 . .
C22 C21 H21B 110.9 . .
C20 C21 H21B 110.9 . .
H21A C21 H21B 108.9 . .
O3 C22 C21 107.37(19) . .
O3 C22 H22A 110.2 . .
C21 C22 H22A 110.2 . .
O3 C22 H22B 110.2 . .
C21 C22 H22B 110.2 . .
H22A C22 H22B 108.5 . .

loop_
_geom_bond_atom_site_label_1
_geom_bond_atom_site_label_2
_geom_bond_distance
_geom_bond_site_symmetry_2
K1 O2 2.7448(15) .
K1 O1 2.7781(15) .
K1 N1 2.8726(16) .
K1 B1 3.154(2) .
K1 B2 3.195(2) 4_566
K1 B4 3.270(3) .
K1 B3 3.386(2) .
K1 K2 4.2915(6) .
K1 K2 4.6335(6) 4_566
K1 H1D 3.083(19) .
K1 H1E 3.023(19) .
K1 H3E 2.67(2) .
K1 H4D 3.02(2) .
K1 H4E 2.65(2) .
K2 O3 2.7328(16) .
K2 N3 2.8679(17) .
K2 B4 3.144(3) 4_565
K2 B3 3.160(2) .
K2 B2 3.180(2) .
K2 B1 3.380(2) .
K2 K1 4.6335(6) 4_565
K2 H1D 2.979(19) .
K2 H1E 2.889(19) .
K2 H2D 2.76(2) .
K2 H2E 2.753(19) .
K2 H3D 3.03(2) .
K2 H3E 3.01(2) .
B1 N1 1.496(3) .
B1 N2 1.635(2) .
B1 H1D 1.17(2) .
B1 H1E 1.126(19) .
B2 N2 1.588(3) .
B2 K1 3.195(2) 4_565
B2 H2D 1.15(2) .
B2 H2E 1.16(2) .
B2 H2F 1.13(2) .
B3 N3 1.509(3) .
B3 N4 1.643(3) .
B3 H3D 1.14(2) .
B3 H3E 1.17(2) .
B4 N4 1.592(3) .
B4 K2 3.144(3) 4_566
B4 H4D 1.15(2) .
B4 H4E 1.14(2) .
B4 H4F 1.12(2) .
N1 C2 1.441(3) .
N1 C1 1.448(3) .
N2 C4 1.470(3) .
N2 C3 1.479(3) .
N3 C6 1.442(3) .
N3 C5 1.449(3) .
N4 C7 1.474(3) .
N4 C8 1.479(3) .
O1 C11 1.419(3) .
O1 C14 1.425(3) .
O2 C18 1.420(3) .
O2 C15 1.423(3) .
O3 C19 1.423(3) .
O3 C22 1.430(3) .
C1 H1A 0.9800 .
C1 H1B 0.9800 .
C1 H1C 0.9800 .
C2 H2A 0.9800 .
C2 H2B 0.9800 .
C2 H2C 0.9800 .
C3 H3A 0.9800 .
C3 H3B 0.9800 .
C3 H3C 0.9800 .
C4 H4A 0.9800 .
C4 H4B 0.9800 .
C4 H4C 0.9800 .
C5 H5A 0.9800 .
C5 H5B 0.9800 .
C5 H5C 0.9800 .
C6 H6A 0.9800 .
C6 H6B 0.9800 .
C6 H6C 0.9800 .
C7 H7A 0.9800 .
C7 H7B 0.9800 .
C7 H7C 0.9800 .
C8 H8A 0.9800 .
C8 H8B 0.9800 .
C8 H8C 0.9800 .
C11 C12 1.509(3) .
C11 H11A 0.9900 .
C11 H11B 0.9900 .
C12 C13 1.515(3) .
C12 H12A 0.9900 .
C12 H12B 0.9900 .
C13 C14 1.500(3) .
C13 H13A 0.9900 .
C13 H13B 0.9900 .
C14 H14A 0.9900 .
C14 H14B 0.9900 .
C15 C16 1.504(3) .
C15 H15A 0.9900 .
C15 H15B 0.9900 .
C16 C17 1.530(3) .
C16 H16A 0.9900 .
C16 H16B 0.9900 .
C17 C18 1.502(3) .
C17 H17A 0.9900 .
C17 H17B 0.9900 .
C18 H18A 0.9900 .
C18 H18B 0.9900 .
C19 C20 1.495(3) .
C19 H19A 0.9900 .
C19 H19B 0.9900 .
C20 C21 1.520(4) .
C20 H20A 0.9900 .
C20 H20B 0.9900 .
C21 C22 1.495(4) .
C21 H21A 0.9900 .
C21 H21B 0.9900 .
C22 H22A 0.9900 .
C22 H22B 0.9900 .
